data_4503770
loop_
_publ_author_name
'Yang, Yu-ting'
'Luo, Feng'
'Che, Yun-xia'
'Zheng, Ji-min'

_publ_section_title
;
 Employing An Unprecedented Ferromagnetic Molecular Building Block (MBB)
 of [Co2Ln(\m3-OH)(CO2)5(N3)]2(Ln = Tb, Gd, Dy, Eu, Sm) to Construct a
 6-Connected \a-Po Net
;
_journal_issue 10
_journal_name_full 'Crystal Growth &amp; Design'
_journal_page_first 3508
_journal_paper_doi 10.1021/cg800431b
_journal_volume 8
_journal_year 2008
_chemical_formula_sum 'C60 H42 Co4 Eu2 N16 O22'
_chemical_formula_weight 1878.74
_chemical_name_systematic
; 
 ? 
;
_space_group_IT_number 2
_symmetry_cell_setting monoclinic
_symmetry_space_group_name_Hall '-P 1'
_symmetry_space_group_name_H-M 'P -1'
_atom_sites_solution_hydrogens geom
_atom_sites_solution_primary direct
_atom_sites_solution_secondary difmap
_audit_creation_method SHELXL-97
_cell_angle_alpha 107.99(3)
_cell_angle_beta 107.35(3)
_cell_angle_gamma 101.79(3)
_cell_formula_units_Z 1
_cell_length_a 10.948(2)
_cell_length_b 11.997(2)
_cell_length_c 14.689(3)
_cell_measurement_reflns_used 14675
_cell_measurement_temperature 294(2)
_cell_measurement_theta_max 27.48
_cell_measurement_theta_min 3.03
_cell_volume 1655.5(9)
_computing_structure_refinement 'SHELXL-97 (Sheldrick, 1997)'
_computing_structure_solution 'SHELXS-97 (Sheldrick, 1990)'
_diffrn_ambient_temperature 294(2)
_diffrn_measured_fraction_theta_full 0.989
_diffrn_measured_fraction_theta_max 0.989
_diffrn_radiation_monochromator graphite
_diffrn_radiation_source 'fine-focus sealed tube'
_diffrn_radiation_type MoK\a
_diffrn_radiation_wavelength 0.71073
_diffrn_reflns_av_R_equivalents 0.0319
_diffrn_reflns_av_sigmaI/netI 0.0424
_diffrn_reflns_limit_h_max 14
_diffrn_reflns_limit_h_min -14
_diffrn_reflns_limit_k_max 15
_diffrn_reflns_limit_k_min -14
_diffrn_reflns_limit_l_max 19
_diffrn_reflns_limit_l_min -18
_diffrn_reflns_number 16323
_diffrn_reflns_theta_full 27.48
_diffrn_reflns_theta_max 27.48
_diffrn_reflns_theta_min 3.03
_exptl_absorpt_coefficient_mu 2.935
_exptl_absorpt_correction_T_max 0.7442
_exptl_absorpt_correction_T_min 0.5724
_exptl_absorpt_correction_type multi-scan
_exptl_crystal_colour Red
_exptl_crystal_density_diffrn 1.884
_exptl_crystal_density_method 'not measured'
_exptl_crystal_description Block
_exptl_crystal_F_000 924
_exptl_crystal_size_max 0.21
_exptl_crystal_size_mid 0.13
_exptl_crystal_size_min 0.11
_refine_diff_density_max 0.757
_refine_diff_density_min -1.020
_refine_diff_density_rms 0.141
_refine_ls_extinction_coef 0.0023(4)
_refine_ls_extinction_expression Fc^*^=kFc[1+0.001xFc^2^\l^3^/sin(2\q)]^-1/4^
_refine_ls_extinction_method SHELXL
_refine_ls_goodness_of_fit_ref 1.141
_refine_ls_hydrogen_treatment refU
_refine_ls_matrix_type full
_refine_ls_number_parameters 474
_refine_ls_number_reflns 7510
_refine_ls_number_restraints 0
_refine_ls_restrained_S_all 1.141
_refine_ls_R_factor_all 0.0297
_refine_ls_R_factor_gt 0.0265
_refine_ls_shift/su_max 0.002
_refine_ls_shift/su_mean 0.000
_refine_ls_structure_factor_coef Fsqd
_refine_ls_weighting_details 'calc w=1/[\s^2^(Fo^2^)+(0.0399P)^2^+0.9397P] where P=(Fo^2^+2Fc^2^)/3'
_refine_ls_weighting_scheme calc
_refine_ls_wR_factor_gt 0.0743
_refine_ls_wR_factor_ref 0.0804
_reflns_number_gt 6932
_reflns_number_total 7510
_reflns_threshold_expression >2sigma(I)
_cod_data_source_file cg800431b_si_004.cif
_cod_data_source_block 4
_cod_depositor_comments
;
The following automatic conversions were performed:

'_symmetry_cell_setting' value 'Monoclinic' changed to 'monoclinic'
according to /home/saulius/struct/CIF-dictionaries/cif_core.dic
dictionary named 'cif_core.dic' version 2.4.1 from
2010-06-29.

'_exptl_absorpt_correction_type' value 'Multi-scan'
changed to 'multi-scan' according to
/home/saulius/struct/CIF-dictionaries/cif_core.dic dictionary named
'cif_core.dic' version 2.4.1 from
2010-06-29.

'_refine_ls_hydrogen_treatment' value 'refu' changed to
'refU' according to
/home/saulius/struct/CIF-dictionaries/cif_core.dic dictionary named
'cif_core.dic' version 2.4.1 from 2010-06-29.

Automatic conversion script
Id: cif_fix_values 1715 2011-07-08 13:25:40Z adriana 
;
_cod_original_cell_volume 1655.5(5)
_cod_original_sg_symbol_H-M P-1
_cod_database_code 4503770

loop_
_symmetry_equiv_pos_as_xyz
'x, y, z'
'-x, -y, -z'

loop_
_atom_site_label
_atom_site_type_symbol
_atom_site_fract_x
_atom_site_fract_y
_atom_site_fract_z
_atom_site_U_iso_or_equiv
_atom_site_adp_type
_atom_site_occupancy
_atom_site_symmetry_multiplicity
_atom_site_calc_flag
_atom_site_refinement_flags
C1 C 0.6960(4) 0.1748(3) 0.2009(2) 0.0291(7) Uani 1 1 d .
H1 H 0.6840 0.1473 0.1313 0.035 Uiso 1 1 calc R
C2 C 1.2357(4) 0.5000(4) 0.8471(3) 0.0325(8) Uani 1 1 d .
H2 H 1.2146 0.5088 0.9052 0.039 Uiso 1 1 calc R
C3 C 0.8362(3) 0.2494(3) 0.3730(2) 0.0207(6) Uani 1 1 d .
H3 H 0.9217 0.2711 0.4238 0.025 Uiso 1 1 calc R
C4 C 0.6014(3) 0.2233(3) 0.3285(2) 0.0282(7) Uani 1 1 d .
H4 H 0.5279 0.2280 0.3470 0.034 Uiso 1 1 calc R
C5 C 0.7925(3) 0.8114(3) 0.6054(2) 0.0222(6) Uani 1 1 d .
C6 C 1.3262(3) 0.4674(3) 0.5834(2) 0.0189(6) Uani 1 1 d .
C7 C 0.7300(3) 0.2606(3) 0.4039(2) 0.0199(6) Uani 1 1 d .
C8 C 1.3000(3) 0.4784(3) 0.6796(2) 0.0200(6) Uani 1 1 d .
C9 C 0.7544(3) 0.3244(3) 0.5173(2) 0.0188(6) Uani 1 1 d .
C10 C 1.4007(3) 0.4996(4) 0.7725(3) 0.0345(8) Uani 1 1 d .
H10 H 1.4891 0.5074 0.7779 0.041 Uiso 1 1 calc R
C11 C 0.5841(4) 0.1790(4) 0.2252(3) 0.0338(8) Uani 1 1 d .
H11 H 0.4986 0.1525 0.1730 0.041 Uiso 1 1 calc R
C12 C 0.7868(3) 0.8254(3) 0.9745(2) 0.0229(6) Uani 1 1 d .
C13 C 1.1709(3) 0.4678(3) 0.6758(2) 0.0215(6) Uani 1 1 d .
H13 H 1.1034 0.4518 0.6127 0.026 Uiso 1 1 calc R
C14 C 0.8938(3) 0.2515(3) 0.9339(2) 0.0216(6) Uani 1 1 d .
C15 C 0.8593(3) 0.9492(3) 1.0367(2) 0.0211(6) Uani 1 1 d .
H15 H 0.8963 0.9979 1.0069 0.025 Uiso 1 1 calc R
C16 C 1.3664(4) 0.5088(5) 0.8570(3) 0.0425(10) Uani 1 1 d .
H16 H 1.4312 0.5209 0.9200 0.051 Uiso 1 1 calc R
C17 C 0.7806(3) 0.7739(3) 0.8651(2) 0.0224(6) Uani 1 1 d .
C18 C 0.6714(5) 0.9282(5) 0.3612(4) 0.0605(14) Uani 1 1 d .
H18 H 0.6460 0.9566 0.3085 0.073 Uiso 1 1 calc R
C19 C 0.7344(5) 0.7522(4) 1.0191(3) 0.0425(10) Uani 1 1 d .
H19 H 0.6836 0.6690 0.9800 0.051 Uiso 1 1 calc R
C20 C 0.8138(4) 0.1330(3) 0.8636(3) 0.0361(9) Uani 1 1 d .
H20 H 0.7778 0.0743 0.8860 0.043 Uiso 1 1 calc R
C21 C 0.7464(4) 0.8541(3) 0.5187(2) 0.0251(7) Uani 1 1 d .
C22 C 0.8319(4) 0.9306(3) 1.1796(3) 0.0352(9) Uani 1 1 d .
H22 H 0.8481 0.9653 1.2499 0.042 Uiso 1 1 calc R
C23 C 0.9442(3) 0.3351(3) 0.8957(2) 0.0226(6) Uani 1 1 d .
H23 H 1.0008 0.4143 0.9430 0.027 Uiso 1 1 calc R
C24 C 0.8399(4) 0.1918(3) 0.7279(2) 0.0345(8) Uani 1 1 d .
H24 H 0.8212 0.1703 0.6575 0.041 Uiso 1 1 calc R
C25 C 0.7595(5) 0.8065(4) 1.1242(3) 0.0497(12) Uani 1 1 d .
H25 H 0.7275 0.7590 1.1569 0.060 Uiso 1 1 calc R
C26 C 0.6101(4) 0.8260(4) 0.4625(3) 0.0397(9) Uani 1 1 d .
H26 H 0.5456 0.7834 0.4799 0.048 Uiso 1 1 calc R
C27 C 0.7878(5) 0.1026(4) 0.7595(3) 0.0454(11) Uani 1 1 d .
H27 H 0.7357 0.0227 0.7111 0.054 Uiso 1 1 calc R
C28 C 0.8384(4) 0.9191(5) 0.4910(3) 0.0493(11) Uani 1 1 d .
H28 H 0.9303 0.9393 0.5290 0.059 Uiso 1 1 calc R
C29 C 0.8009(4) 0.9541(5) 0.4123(4) 0.0547(13) Uani 1 1 d .
H29 H 0.8649 0.9958 0.3941 0.066 Uiso 1 1 calc R
C30 C 0.9244(3) 0.2964(3) 1.0485(2) 0.0206(6) Uani 1 1 d .
Co1 Co 0.93484(4) 0.46372(4) 0.74753(3) 0.01801(10) Uani 1 1 d .
Co2 Co 1.01568(4) 0.80143(4) 0.78050(3) 0.01796(10) Uani 1 1 d .
Eu1 Eu 0.678192(14) 0.559674(13) 0.634698(10) 0.01672(7) Uani 1 1 d .
N1 N 1.1371(3) 0.4793(3) 0.75764(19) 0.0233(6) Uani 1 1 d .
N2 N 0.9162(3) 0.3082(3) 0.79429(19) 0.0236(6) Uani 1 1 d .
N3 N 0.7320(3) 0.4464(3) 0.7484(2) 0.0253(6) Uani 1 1 d .
N4 N 0.7121(3) 0.4457(3) 0.8242(2) 0.0278(6) Uani 1 1 d .
N5 N 0.6915(4) 0.4420(4) 0.8953(3) 0.0521(10) Uani 1 1 d .
N6 N 0.8211(3) 0.2085(2) 0.27277(19) 0.0221(5) Uani 1 1 d .
N7 N 0.8798(3) 1.0035(2) 1.13683(19) 0.0224(5) Uani 1 1 d .
N8 N 0.5700(5) 0.8617(5) 0.3801(4) 0.0751(14) Uani 1 1 d .
O1 O 0.6576(2) 0.3561(2) 0.53316(16) 0.0245(5) Uani 1 1 d .
O2 O 0.8671(2) 0.3454(2) 0.58562(16) 0.0244(5) Uani 1 1 d .
O3 O 1.2263(2) 0.4379(2) 0.50116(15) 0.0241(5) Uani 1 1 d .
O4 O 1.4457(2) 0.4875(2) 0.58622(17) 0.0257(5) Uani 1 1 d .
O5 O 0.9157(2) 0.60932(19) 0.69943(15) 0.0176(4) Uani 1 1 d .
O6 O 0.6832(3) 0.6789(2) 0.79912(17) 0.0306(5) Uani 1 1 d .
O7 O 0.8762(3) 0.8311(3) 0.84953(18) 0.0360(6) Uani 1 1 d .
O8 O 0.7008(2) 0.7507(2) 0.62373(17) 0.0259(5) Uani 1 1 d .
O9 O 0.9177(2) 0.8377(2) 0.65233(16) 0.0259(5) Uani 1 1 d .
O10 O 0.9920(3) 0.4090(2) 1.10036(16) 0.0271(5) Uani 1 1 d .
O12 O 0.8798(3) 0.2196(2) 1.08227(16) 0.0281(5) Uani 1 1 d .
H5A H 0.931(4) 0.597(3) 0.643(3) 0.017(8) Uiso 1 1 d .

loop_
_atom_site_aniso_label
_atom_site_aniso_U_11
_atom_site_aniso_U_22
_atom_site_aniso_U_33
_atom_site_aniso_U_23
_atom_site_aniso_U_13
_atom_site_aniso_U_12
C1 0.0273(18) 0.0370(19) 0.0166(14) 0.0040(13) 0.0086(13) 0.0077(15)
C2 0.0262(18) 0.057(2) 0.0189(15) 0.0195(15) 0.0116(14) 0.0118(16)
C3 0.0196(15) 0.0232(16) 0.0150(13) 0.0042(11) 0.0064(11) 0.0042(12)
C4 0.0210(16) 0.0360(19) 0.0231(15) 0.0050(13) 0.0103(13) 0.0081(14)
C5 0.0285(17) 0.0217(16) 0.0188(14) 0.0082(12) 0.0124(12) 0.0080(13)
C6 0.0177(14) 0.0204(15) 0.0190(13) 0.0061(11) 0.0113(11) 0.0034(11)
C7 0.0215(15) 0.0218(15) 0.0158(13) 0.0061(11) 0.0082(11) 0.0066(12)
C8 0.0169(14) 0.0263(16) 0.0161(13) 0.0086(11) 0.0075(11) 0.0038(12)
C9 0.0213(15) 0.0178(14) 0.0184(13) 0.0063(11) 0.0118(12) 0.0037(12)
C10 0.0152(15) 0.063(3) 0.0281(17) 0.0234(17) 0.0082(13) 0.0099(16)
C11 0.0218(17) 0.049(2) 0.0224(16) 0.0072(15) 0.0053(13) 0.0099(16)
C12 0.0237(16) 0.0243(16) 0.0185(14) 0.0042(12) 0.0120(12) 0.0043(13)
C13 0.0163(14) 0.0318(17) 0.0166(13) 0.0096(12) 0.0074(11) 0.0071(12)
C14 0.0261(16) 0.0242(16) 0.0157(13) 0.0080(12) 0.0086(12) 0.0094(13)
C15 0.0203(15) 0.0254(16) 0.0184(13) 0.0074(12) 0.0112(12) 0.0058(12)
C16 0.0224(18) 0.086(3) 0.0204(16) 0.0294(19) 0.0050(14) 0.0123(19)
C17 0.0262(16) 0.0203(16) 0.0186(13) 0.0024(11) 0.0117(12) 0.0073(13)
C18 0.059(3) 0.090(4) 0.057(3) 0.061(3) 0.021(2) 0.023(3)
C19 0.057(3) 0.0277(19) 0.0293(18) 0.0009(14) 0.0242(18) -0.0080(18)
C20 0.051(2) 0.0266(19) 0.0241(16) 0.0110(14) 0.0104(16) 0.0028(16)
C21 0.0292(17) 0.0241(16) 0.0237(15) 0.0124(13) 0.0115(13) 0.0056(13)
C22 0.053(2) 0.0311(19) 0.0197(15) 0.0077(13) 0.0213(16) 0.0027(17)
C23 0.0265(16) 0.0262(16) 0.0158(13) 0.0076(12) 0.0107(12) 0.0075(13)
C24 0.056(2) 0.0307(19) 0.0163(14) 0.0074(13) 0.0146(15) 0.0153(17)
C25 0.082(3) 0.030(2) 0.0327(19) 0.0104(16) 0.035(2) -0.005(2)
C26 0.0284(19) 0.051(2) 0.047(2) 0.0336(19) 0.0112(17) 0.0095(17)
C27 0.078(3) 0.0239(19) 0.0196(16) 0.0040(14) 0.0097(18) 0.0090(19)
C28 0.027(2) 0.078(3) 0.053(2) 0.045(2) 0.0162(19) 0.007(2)
C29 0.033(2) 0.098(4) 0.056(3) 0.065(3) 0.018(2) 0.012(2)
C30 0.0217(15) 0.0230(16) 0.0167(13) 0.0077(11) 0.0078(12) 0.0060(12)
Co1 0.0186(2) 0.0238(2) 0.01361(18) 0.00741(15) 0.00899(15) 0.00666(16)
Co2 0.0187(2) 0.0196(2) 0.01269(18) 0.00406(15) 0.00807(15) 0.00097(16)
Eu1 0.01361(9) 0.02187(10) 0.01439(9) 0.00609(6) 0.00752(6) 0.00380(6)
N1 0.0203(13) 0.0372(16) 0.0162(11) 0.0118(11) 0.0106(10) 0.0096(12)
N2 0.0279(15) 0.0301(15) 0.0165(12) 0.0097(11) 0.0113(11) 0.0123(12)
N3 0.0272(15) 0.0335(16) 0.0236(13) 0.0160(11) 0.0148(11) 0.0119(12)
N4 0.0298(15) 0.0349(16) 0.0298(14) 0.0187(12) 0.0171(12) 0.0154(13)
N5 0.061(3) 0.086(3) 0.0436(19) 0.041(2) 0.0389(19) 0.041(2)
N6 0.0211(13) 0.0259(14) 0.0176(12) 0.0055(10) 0.0105(10) 0.0052(11)
N7 0.0251(14) 0.0230(14) 0.0156(11) 0.0046(10) 0.0100(10) 0.0026(11)
N8 0.054(3) 0.109(4) 0.077(3) 0.062(3) 0.020(2) 0.028(3)
O1 0.0224(11) 0.0265(12) 0.0222(10) 0.0043(9) 0.0120(9) 0.0066(9)
O2 0.0236(12) 0.0316(13) 0.0162(10) 0.0066(9) 0.0090(9) 0.0081(10)
O3 0.0195(11) 0.0359(13) 0.0141(9) 0.0083(9) 0.0069(8) 0.0054(10)
O4 0.0171(11) 0.0325(13) 0.0278(11) 0.0105(10) 0.0132(9) 0.0043(9)
O5 0.0170(10) 0.0196(11) 0.0131(9) 0.0048(8) 0.0061(8) 0.0019(8)
O6 0.0352(14) 0.0275(13) 0.0193(10) 0.0011(9) 0.0125(10) 0.0006(10)
O7 0.0300(14) 0.0444(16) 0.0282(12) 0.0044(11) 0.0206(11) 0.0025(12)
O8 0.0268(12) 0.0299(13) 0.0276(11) 0.0157(10) 0.0152(10) 0.0084(10)
O9 0.0219(12) 0.0335(13) 0.0214(10) 0.0129(9) 0.0086(9) 0.0042(10)
O10 0.0385(14) 0.0233(12) 0.0162(10) 0.0062(9) 0.0123(10) 0.0037(10)
O12 0.0347(13) 0.0263(12) 0.0186(10) 0.0110(9) 0.0080(10) 0.0006(10)

loop_
_atom_type_symbol
_atom_type_description
_atom_type_scat_dispersion_real
_atom_type_scat_dispersion_imag
_atom_type_scat_source
C C 0.0033 0.0016 'International Tables Vol C Tables 4.2.6.8 and 6.1.1.4'
H H 0.0000 0.0000 'International Tables Vol C Tables 4.2.6.8 and 6.1.1.4'
O O 0.0106 0.0060 'International Tables Vol C Tables 4.2.6.8 and 6.1.1.4'
N N 0.0061 0.0033 'International Tables Vol C Tables 4.2.6.8 and 6.1.1.4'
Co Co 0.3494 0.9721 'International Tables Vol C Tables 4.2.6.8 and 6.1.1.4'
Eu Eu -0.1578 3.6682 'International Tables Vol C Tables 4.2.6.8 and 6.1.1.4'

loop_
_geom_angle_atom_site_label_1
_geom_angle_atom_site_label_2
_geom_angle_atom_site_label_3
_geom_angle
_geom_angle_site_symmetry_1
_geom_angle_site_symmetry_3
N6 C1 C11 123.2(3) . .
N6 C1 H1 118.4 . .
C11 C1 H1 118.4 . .
N1 C2 C16 123.1(3) . .
N1 C2 H2 118.4 . .
C16 C2 H2 118.4 . .
N6 C3 C7 122.9(3) . .
N6 C3 H3 118.6 . .
C7 C3 H3 118.6 . .
C11 C4 C7 118.8(3) . .
C11 C4 H4 120.6 . .
C7 C4 H4 120.6 . .
O9 C5 O8 125.7(3) . .
O9 C5 C21 117.7(3) . .
O8 C5 C21 116.6(3) . .
O9 C5 Eu1 100.81(19) . .
O8 C5 Eu1 35.02(15) . .
C21 C5 Eu1 132.9(2) . .
O3 C6 O4 121.9(3) . .
O3 C6 C8 117.6(3) . .
O4 C6 C8 120.5(3) . .
O3 C6 Eu1 51.36(14) . 2_766
O4 C6 Eu1 70.56(16) . 2_766
C8 C6 Eu1 168.8(2) . 2_766
C3 C7 C4 118.8(3) . .
C3 C7 C9 121.2(3) . .
C4 C7 C9 119.7(3) . .
C13 C8 C10 118.6(3) . .
C13 C8 C6 118.7(3) . .
C10 C8 C6 122.7(3) . .
O2 C9 O1 125.9(3) . .
O2 C9 C7 119.2(3) . .
O1 C9 C7 114.8(3) . .
O2 C9 Eu1 99.22(19) . .
O1 C9 Eu1 37.28(15) . .
C7 C9 Eu1 130.83(19) . .
C16 C10 C8 118.2(3) . .
C16 C10 H10 120.9 . .
C8 C10 H10 120.9 . .
C1 C11 C4 118.9(3) . .
C1 C11 H11 120.6 . .
C4 C11 H11 120.6 . .
C19 C12 C15 117.9(3) . .
C19 C12 C17 122.8(3) . .
C15 C12 C17 118.9(3) . .
N1 C13 C8 123.6(3) . .
N1 C13 H13 118.2 . .
C8 C13 H13 118.2 . .
C20 C14 C23 117.8(3) . .
C20 C14 C30 123.7(3) . .
C23 C14 C30 118.5(3) . .
N7 C15 C12 124.4(3) . .
N7 C15 H15 117.8 . .
C12 C15 H15 117.8 . .
C2 C16 C10 119.4(3) . .
C2 C16 H16 120.3 . .
C10 C16 H16 120.3 . .
O7 C17 O6 126.1(3) . .
O7 C17 C12 115.4(3) . .
O6 C17 C12 118.5(3) . .
O7 C17 Eu1 89.13(18) . .
O6 C17 Eu1 37.67(15) . .
C12 C17 Eu1 154.2(2) . .
C29 C18 N8 124.5(4) . .
C29 C18 H18 117.8 . .
N8 C18 H18 117.8 . .
C12 C19 C25 118.1(3) . .
C12 C19 H19 120.9 . .
C25 C19 H19 120.9 . .
C14 C20 C27 119.0(3) . .
C14 C20 H20 120.5 . .
C27 C20 H20 120.5 . .
C28 C21 C26 118.2(3) . .
C28 C21 C5 121.2(3) . .
C26 C21 C5 120.6(3) . .
N7 C22 C25 122.8(3) . .
N7 C22 H22 118.6 . .
C25 C22 H22 118.6 . .
N2 C23 C14 123.9(3) . .
N2 C23 H23 118.0 . .
C14 C23 H23 118.0 . .
N2 C24 C27 122.8(3) . .
N2 C24 H24 118.6 . .
C27 C24 H24 118.6 . .
C22 C25 C19 119.8(3) . .
C22 C25 H25 120.1 . .
C19 C25 H25 120.1 . .
C21 C26 N8 119.6(4) . .
C21 C26 H26 120.2 . .
N8 C26 H26 120.2 . .
C24 C27 C20 119.5(4) . .
C24 C27 H27 120.3 . .
C20 C27 H27 120.3 . .
C29 C28 C21 122.6(4) . .
C29 C28 H28 118.7 . .
C21 C28 H28 118.7 . .
C18 C29 C28 118.2(4) . .
C18 C29 H29 120.9 . .
C28 C29 H29 120.9 . .
O10 C30 O12 126.8(3) . .
O10 C30 C14 115.4(3) . .
O12 C30 C14 117.9(3) . .
O10 Co1 O5 88.19(9) 2_767 .
O10 Co1 N1 90.52(11) 2_767 .
O5 Co1 N1 97.51(10) . .
O10 Co1 O2 174.52(9) 2_767 .
O5 Co1 O2 87.10(9) . .
N1 Co1 O2 87.31(10) . .
O10 Co1 N2 92.23(10) 2_767 .
O5 Co1 N2 169.45(10) . .
N1 Co1 N2 93.03(11) . .
O2 Co1 N2 92.92(10) . .
O10 Co1 N3 86.54(11) 2_767 .
O5 Co1 N3 85.56(10) . .
N1 Co1 N3 175.69(9) . .
O2 Co1 N3 95.89(10) . .
N2 Co1 N3 83.94(11) . .
O10 Co1 Eu1 100.18(8) 2_767 .
O5 Co1 Eu1 42.82(6) . .
N1 Co1 Eu1 137.64(7) . .
O2 Co1 Eu1 78.18(7) . .
N2 Co1 Eu1 126.92(8) . .
N3 Co1 Eu1 46.23(7) . .
O9 Co2 O7 94.77(10) . .
O9 Co2 O5 92.21(9) . .
O7 Co2 O5 94.61(10) . .
O9 Co2 O12 175.34(9) . 2_767
O7 Co2 O12 83.88(10) . 2_767
O5 Co2 O12 92.34(9) . 2_767
O9 Co2 N7 88.15(10) . 2_777
O7 Co2 N7 86.12(11) . 2_777
O5 Co2 N7 179.15(10) . 2_777
O12 Co2 N7 87.31(10) 2_767 2_777
O9 Co2 N6 88.62(10) . 2_766
O7 Co2 N6 172.48(10) . 2_766
O5 Co2 N6 91.95(10) . 2_766
O12 Co2 N6 92.20(10) 2_767 2_766
N7 Co2 N6 87.29(11) 2_777 2_766
O9 Co2 Eu1 72.98(7) . .
O7 Co2 Eu1 66.60(8) . .
O5 Co2 Eu1 36.19(6) . .
O12 Co2 Eu1 110.39(7) 2_767 .
N7 Co2 Eu1 144.66(8) 2_777 .
N6 Co2 Eu1 120.87(7) 2_766 .
O8 Eu1 O4 99.37(9) . 1_455
O8 Eu1 O5 89.79(8) . .
O4 Eu1 O5 169.90(8) 1_455 .
O8 Eu1 O1 139.46(8) . .
O4 Eu1 O1 86.59(9) 1_455 .
O5 Eu1 O1 89.20(9) . .
O8 Eu1 O6 79.62(9) . .
O4 Eu1 O6 85.21(9) 1_455 .
O5 Eu1 O6 92.33(9) . .
O1 Eu1 O6 140.90(8) . .
O8 Eu1 N3 146.69(9) . .
O4 Eu1 N3 95.74(9) 1_455 .
O5 Eu1 N3 74.19(9) . .
O1 Eu1 N3 70.66(9) . .
O6 Eu1 N3 72.25(9) . .
O8 Eu1 O3 72.35(8) . 2_766
O4 Eu1 O3 119.61(8) 1_455 2_766
O5 Eu1 O3 67.17(7) . 2_766
O1 Eu1 O3 70.01(8) . 2_766
O6 Eu1 O3 144.81(8) . 2_766
N3 Eu1 O3 124.09(9) . 2_766
O8 Eu1 O4 72.91(8) . 2_766
O4 Eu1 O4 73.12(8) 1_455 2_766
O5 Eu1 O4 114.03(7) . 2_766
O1 Eu1 O4 70.65(8) . 2_766
O6 Eu1 O4 141.22(8) . 2_766
N3 Eu1 O4 140.23(8) . 2_766
O3 Eu1 O4 46.87(7) 2_766 2_766
O8 Eu1 C6 71.45(8) . 2_766
O4 Eu1 C6 96.88(9) 1_455 2_766
O5 Eu1 C6 90.03(8) . 2_766
O1 Eu1 C6 68.02(8) . 2_766
O6 Eu1 C6 150.97(8) . 2_766
N3 Eu1 C6 135.78(9) . 2_766
O3 Eu1 C6 22.87(8) 2_766 2_766
O4 Eu1 C6 24.01(7) 2_766 2_766
O8 Eu1 C5 18.23(8) . .
O4 Eu1 C5 115.39(9) 1_455 .
O5 Eu1 C5 74.35(8) . .
O1 Eu1 C5 127.65(8) . .
O6 Eu1 C5 90.06(8) . .
N3 Eu1 C5 142.97(9) . .
O3 Eu1 C5 57.73(8) 2_766 .
O4 Eu1 C5 71.82(8) 2_766 .
C6 Eu1 C5 62.80(8) 2_766 .
O8 Eu1 C9 131.76(8) . .
O4 Eu1 C9 105.36(9) 1_455 .
O5 Eu1 C9 70.91(8) . .
O1 Eu1 C9 18.83(8) . .
O6 Eu1 C9 142.30(8) . .
N3 Eu1 C9 70.76(8) . .
O3 Eu1 C9 59.45(8) 2_766 .
O4 Eu1 C9 75.63(8) 2_766 .
C6 Eu1 C9 65.04(8) 2_766 .
C5 Eu1 C9 115.80(8) . .
O8 Eu1 C17 70.52(8) . .
O4 Eu1 C17 102.89(9) 1_455 .
O5 Eu1 C17 76.06(9) . .
O1 Eu1 C17 147.34(8) . .
O6 Eu1 C17 18.87(8) . .
N3 Eu1 C17 77.27(9) . .
O3 Eu1 C17 126.88(8) 2_766 .
O4 Eu1 C17 141.99(8) 2_766 .
C6 Eu1 C17 139.35(8) 2_766 .
C5 Eu1 C17 76.64(8) . .
C9 Eu1 C17 138.88(8) . .
O8 Eu1 H5A 86.1(7) . .
O4 Eu1 H5A 165.1(8) 1_455 .
O5 Eu1 H5A 18.6(7) . .
O1 Eu1 H5A 80.4(8) . .
O6 Eu1 H5A 109.4(8) . .
N3 Eu1 H5A 86.8(7) . .
O3 Eu1 H5A 48.8(8) 2_766 .
O4 Eu1 H5A 95.6(8) 2_766 .
C6 Eu1 H5A 71.6(8) 2_766 .
C5 Eu1 H5A 68.4(7) . .
C9 Eu1 H5A 61.6(8) . .
C17 Eu1 H5A 91.9(8) . .
C13 N1 C2 117.0(3) . .
C13 N1 Co1 122.0(2) . .
C2 N1 Co1 121.0(2) . .
C24 N2 C23 117.0(3) . .
C24 N2 Co1 122.8(2) . .
C23 N2 Co1 116.6(2) . .
N4 N3 Co1 119.6(2) . .
N4 N3 Eu1 134.2(2) . .
Co1 N3 Eu1 94.01(10) . .
N5 N4 N3 178.4(4) . .
C1 N6 C3 117.4(3) . .
C1 N6 Co2 117.8(2) . 2_766
C3 N6 Co2 124.8(2) . 2_766
C22 N7 C15 116.9(3) . .
C22 N7 Co2 123.5(2) . 2_777
C15 N7 Co2 119.6(2) . 2_777
C18 N8 C26 116.9(4) . .
C9 O1 Eu1 123.9(2) . .
C9 O2 Co1 124.8(2) . .
C6 O3 Eu1 105.77(18) . 2_766
C6 O4 Eu1 165.2(2) . 1_655
C6 O4 Eu1 85.44(17) . 2_766
Eu1 O4 Eu1 106.88(8) 1_655 2_766
Co1 O5 Co2 129.78(10) . .
Co1 O5 Eu1 99.91(9) . .
Co2 O5 Eu1 112.05(10) . .
Co1 O5 H5A 110(2) . .
Co2 O5 H5A 101(2) . .
Eu1 O5 H5A 101(2) . .
C17 O6 Eu1 123.5(2) . .
C17 O7 Co2 141.6(2) . .
C5 O8 Eu1 126.7(2) . .
C5 O9 Co2 127.6(2) . .
C30 O10 Co1 138.3(2) . 2_767
C30 O12 Co2 127.0(2) . 2_767

loop_
_geom_bond_atom_site_label_1
_geom_bond_atom_site_label_2
_geom_bond_distance
_geom_bond_site_symmetry_2
C1 N6 1.343(4) .
C1 C11 1.380(5) .
C1 H1 0.9300 .
C2 N1 1.340(4) .
C2 C16 1.372(5) .
C2 H2 0.9300 .
C3 N6 1.346(4) .
C3 C7 1.384(4) .
C3 H3 0.9300 .
C4 C11 1.382(4) .
C4 C7 1.384(4) .
C4 H4 0.9300 .
C5 O9 1.257(4) .
C5 O8 1.262(4) .
C5 C21 1.505(4) .
C5 Eu1 3.233(3) .
C6 O3 1.253(4) .
C6 O4 1.266(4) .
C6 C8 1.496(4) .
C6 Eu1 3.103(3) 2_766
C7 C9 1.515(4) .
C8 C13 1.376(4) .
C8 C10 1.385(4) .
C9 O2 1.254(4) .
C9 O1 1.257(4) .
C9 Eu1 3.233(3) .
C10 C16 1.379(5) .
C10 H10 0.9300 .
C11 H11 0.9300 .
C12 C19 1.380(5) .
C12 C15 1.385(4) .
C12 C17 1.507(4) .
C13 N1 1.336(4) .
C13 H13 0.9300 .
C14 C20 1.378(5) .
C14 C23 1.390(4) .
C14 C30 1.505(4) .
C15 N7 1.338(4) .
C15 H15 0.9300 .
C16 H16 0.9300 .
C17 O7 1.252(4) .
C17 O6 1.257(4) .
C17 Eu1 3.241(3) .
C18 C29 1.308(6) .
C18 N8 1.380(6) .
C18 H18 0.9300 .
C19 C25 1.391(5) .
C19 H19 0.9300 .
C20 C27 1.381(5) .
C20 H20 0.9300 .
C21 C28 1.381(5) .
C21 C26 1.382(5) .
C22 N7 1.335(4) .
C22 C25 1.376(5) .
C22 H22 0.9300 .
C23 N2 1.344(4) .
C23 H23 0.9300 .
C24 N2 1.340(5) .
C24 C27 1.378(5) .
C24 H24 0.9300 .
C25 H25 0.9300 .
C26 N8 1.386(5) .
C26 H26 0.9300 .
C27 H27 0.9300 .
C28 C29 1.330(5) .
C28 H28 0.9300 .
C29 H29 0.9300 .
C30 O10 1.253(4) .
C30 O12 1.256(4) .
Co1 O10 2.072(2) 2_767
Co1 O5 2.102(2) .
Co1 N1 2.140(3) .
Co1 O2 2.157(2) .
Co1 N2 2.171(3) .
Co1 N3 2.192(3) .
Co1 Eu1 3.4191(11) .
Co2 O9 2.092(2) .
Co2 O7 2.100(2) .
Co2 O5 2.103(2) .
Co2 O12 2.120(2) 2_767
Co2 N7 2.141(3) 2_777
Co2 N6 2.164(3) 2_766
Co2 Eu1 3.703(2) .
Eu1 O8 2.315(2) .
Eu1 O4 2.318(2) 1_455
Eu1 O5 2.359(2) .
Eu1 O1 2.359(2) .
Eu1 O6 2.374(2) .
Eu1 N3 2.475(3) .
Eu1 O3 2.519(2) 2_766
Eu1 O4 2.936(2) 2_766
Eu1 C6 3.103(3) 2_766
Eu1 H5A 2.67(4) .
N3 N4 1.198(4) .
N4 N5 1.145(4) .
N6 Co2 2.164(3) 2_766
N7 Co2 2.141(3) 2_777
O3 Eu1 2.519(2) 2_766
O4 Eu1 2.318(2) 1_655
O4 Eu1 2.936(2) 2_766
O5 H5A 0.87(4) .
O10 Co1 2.072(2) 2_767
O12 Co2 2.120(2) 2_767

loop_
_geom_torsion_atom_site_label_1
_geom_torsion_atom_site_label_2
_geom_torsion_atom_site_label_3
_geom_torsion_atom_site_label_4
_geom_torsion
_geom_torsion_site_symmetry_1
_geom_torsion_site_symmetry_4
N6 C3 C7 C4 2.9(5) . .
N6 C3 C7 C9 -170.9(3) . .
C11 C4 C7 C3 -1.6(5) . .
C11 C4 C7 C9 172.3(3) . .
O3 C6 C8 C13 -6.3(4) . .
O4 C6 C8 C13 173.7(3) . .
Eu1 C6 C8 C13 3.1(13) 2_766 .
O3 C6 C8 C10 174.2(3) . .
O4 C6 C8 C10 -5.8(5) . .
Eu1 C6 C8 C10 -176.5(9) 2_766 .
C3 C7 C9 O2 -14.1(4) . .
C4 C7 C9 O2 172.1(3) . .
C3 C7 C9 O1 163.0(3) . .
C4 C7 C9 O1 -10.7(4) . .
C3 C7 C9 Eu1 122.4(3) . .
C4 C7 C9 Eu1 -51.3(4) . .
C13 C8 C10 C16 0.2(6) . .
C6 C8 C10 C16 179.7(4) . .
N6 C1 C11 C4 2.0(6) . .
C7 C4 C11 C1 -0.7(6) . .
C10 C8 C13 N1 1.3(5) . .
C6 C8 C13 N1 -178.2(3) . .
C19 C12 C15 N7 -1.4(5) . .
C17 C12 C15 N7 -175.3(3) . .
N1 C2 C16 C10 1.9(7) . .
C8 C10 C16 C2 -1.6(7) . .
C19 C12 C17 O7 -149.5(4) . .
C15 C12 C17 O7 24.1(5) . .
C19 C12 C17 O6 29.8(5) . .
C15 C12 C17 O6 -156.6(3) . .
C19 C12 C17 Eu1 11.0(7) . .
C15 C12 C17 Eu1 -175.4(4) . .
C15 C12 C19 C25 -1.2(6) . .
C17 C12 C19 C25 172.5(4) . .
C23 C14 C20 C27 0.2(6) . .
C30 C14 C20 C27 177.5(4) . .
O9 C5 C21 C28 0.5(5) . .
O8 C5 C21 C28 -178.8(4) . .
Eu1 C5 C21 C28 -140.5(3) . .
O9 C5 C21 C26 178.6(3) . .
O8 C5 C21 C26 -0.7(5) . .
Eu1 C5 C21 C26 37.5(5) . .
C20 C14 C23 N2 2.1(5) . .
C30 C14 C23 N2 -175.3(3) . .
N7 C22 C25 C19 0.3(8) . .
C12 C19 C25 C22 1.7(8) . .
C28 C21 C26 N8 0.9(6) . .
C5 C21 C26 N8 -177.2(4) . .
N2 C24 C27 C20 0.4(7) . .
C14 C20 C27 C24 -1.4(7) . .
C26 C21 C28 C29 -0.8(7) . .
C5 C21 C28 C29 177.4(5) . .
N8 C18 C29 C28 -3.2(9) . .
C21 C28 C29 C18 1.8(9) . .
C20 C14 C30 O10 -175.7(3) . .
C23 C14 C30 O10 1.6(5) . .
C20 C14 C30 O12 3.6(5) . .
C23 C14 C30 O12 -179.1(3) . .
O9 C5 Eu1 O8 139.7(4) . .
C21 C5 Eu1 O8 -74.8(4) . .
O9 C5 Eu1 O4 169.83(17) . 1_455
O8 C5 Eu1 O4 30.1(3) . 1_455
C21 C5 Eu1 O4 -44.7(3) . 1_455
O9 C5 Eu1 O5 -7.29(18) . .
O8 C5 Eu1 O5 -147.0(3) . .
C21 C5 Eu1 O5 138.2(3) . .
O9 C5 Eu1 O1 -83.7(2) . .
O8 C5 Eu1 O1 136.5(2) . .
C21 C5 Eu1 O1 61.8(3) . .
O9 C5 Eu1 O6 85.11(19) . .
O8 C5 Eu1 O6 -54.6(3) . .
C21 C5 Eu1 O6 -129.4(3) . .
O9 C5 Eu1 N3 25.4(3) . .
O8 C5 Eu1 N3 -114.3(3) . .
C21 C5 Eu1 N3 170.9(3) . .
O9 C5 Eu1 O3 -79.86(19) . 2_766
O8 C5 Eu1 O3 140.4(3) . 2_766
C21 C5 Eu1 O3 65.6(3) . 2_766
O9 C5 Eu1 O4 -129.8(2) . 2_766
O8 C5 Eu1 O4 90.5(2) . 2_766
C21 C5 Eu1 O4 15.7(3) . 2_766
O9 C5 Eu1 C6 -105.6(2) . 2_766
O8 C5 Eu1 C6 114.7(3) . 2_766
C21 C5 Eu1 C6 39.9(3) . 2_766
O9 C5 Eu1 C9 -66.5(2) . .
O8 C5 Eu1 C9 153.8(2) . .
C21 C5 Eu1 C9 79.0(3) . .
O9 C5 Eu1 C17 71.72(19) . .
O8 C5 Eu1 C17 -68.0(2) . .
C21 C5 Eu1 C17 -142.8(3) . .
O2 C9 Eu1 O8 97.27(19) . .
O1 C9 Eu1 O8 -122.6(2) . .
C7 C9 Eu1 O8 -45.3(3) . .
O2 C9 Eu1 O4 -144.59(18) . 1_455
O1 C9 Eu1 O4 -4.4(2) . 1_455
C7 C9 Eu1 O4 72.9(3) . 1_455
O2 C9 Eu1 O5 25.58(17) . .
O1 C9 Eu1 O5 165.7(2) . .
C7 C9 Eu1 O5 -117.0(3) . .
O2 C9 Eu1 O1 -140.2(3) . .
C7 C9 Eu1 O1 77.3(3) . .
O2 C9 Eu1 O6 -42.2(2) . .
O1 C9 Eu1 O6 97.9(3) . .
C7 C9 Eu1 O6 175.2(2) . .
O2 C9 Eu1 N3 -53.79(18) . .
O1 C9 Eu1 N3 86.4(2) . .
C7 C9 Eu1 N3 163.7(3) . .
O2 C9 Eu1 O3 99.76(19) . 2_766
O1 C9 Eu1 O3 -120.1(2) . 2_766
C7 C9 Eu1 O3 -42.8(2) . 2_766
O2 C9 Eu1 O4 147.82(19) . 2_766
O1 C9 Eu1 O4 -72.0(2) . 2_766
C7 C9 Eu1 O4 5.3(2) . 2_766
O2 C9 Eu1 C6 124.9(2) . 2_766
O1 C9 Eu1 C6 -95.0(2) . 2_766
C7 C9 Eu1 C6 -17.7(2) . 2_766
O2 C9 Eu1 C5 86.61(19) . .
O1 C9 Eu1 C5 -133.2(2) . .
C7 C9 Eu1 C5 -55.9(3) . .
O2 C9 Eu1 C17 -12.8(2) . .
O1 C9 Eu1 C17 127.4(2) . .
C7 C9 Eu1 C17 -155.3(2) . .
O7 C17 Eu1 O8 -53.5(2) . .
O6 C17 Eu1 O8 116.4(3) . .
C12 C17 Eu1 O8 144.0(5) . .
O7 C17 Eu1 O4 -149.1(2) . 1_455
O6 C17 Eu1 O4 20.9(3) . 1_455
C12 C17 Eu1 O4 48.5(5) . 1_455
O7 C17 Eu1 O5 41.3(2) . .
O6 C17 Eu1 O5 -148.8(3) . .
C12 C17 Eu1 O5 -121.2(5) . .
O7 C17 Eu1 O1 106.8(2) . .
O6 C17 Eu1 O1 -83.3(3) . .
C12 C17 Eu1 O1 -55.6(6) . .
O7 C17 Eu1 O6 -169.9(4) . .
C12 C17 Eu1 O6 27.6(4) . .
O7 C17 Eu1 N3 117.9(2) . .
O6 C17 Eu1 N3 -72.2(3) . .
C12 C17 Eu1 N3 -44.6(5) . .
O7 C17 Eu1 O3 -5.4(2) . 2_766
O6 C17 Eu1 O3 164.5(2) . 2_766
C12 C17 Eu1 O3 -167.9(5) . 2_766
O7 C17 Eu1 O4 -70.1(2) . 2_766
O6 C17 Eu1 O4 99.8(3) . 2_766
C12 C17 Eu1 O4 127.5(5) . 2_766
O7 C17 Eu1 C6 -32.0(3) . 2_766
O6 C17 Eu1 C6 137.9(3) . 2_766
C12 C17 Eu1 C6 165.6(5) . 2_766
O7 C17 Eu1 C5 -35.6(2) . .
O6 C17 Eu1 C5 134.3(3) . .
C12 C17 Eu1 C5 161.9(5) . .
O7 C17 Eu1 C9 78.4(2) . .
O6 C17 Eu1 C9 -111.6(3) . .
C12 C17 Eu1 C9 -84.0(5) . .
C8 C13 N1 C2 -1.2(5) . .
C8 C13 N1 Co1 179.4(2) . .
C16 C2 N1 C13 -0.4(6) . .
C16 C2 N1 Co1 179.0(3) . .
O10 Co1 N1 C13 -147.4(3) 2_767 .
O5 Co1 N1 C13 -59.1(3) . .
O2 Co1 N1 C13 27.6(3) . .
N2 Co1 N1 C13 120.4(3) . .
N3 Co1 N1 C13 165.6(14) . .
Eu1 Co1 N1 C13 -41.6(3) . .
O10 Co1 N1 C2 33.2(3) 2_767 .
O5 Co1 N1 C2 121.5(3) . .
O2 Co1 N1 C2 -151.8(3) . .
N2 Co1 N1 C2 -59.0(3) . .
N3 Co1 N1 C2 -13.8(16) . .
Eu1 Co1 N1 C2 139.0(3) . .
C27 C24 N2 C23 1.8(6) . .
C27 C24 N2 Co1 -155.9(3) . .
C14 C23 N2 C24 -3.1(5) . .
C14 C23 N2 Co1 156.0(3) . .
O10 Co1 N2 C24 162.3(3) 2_767 .
O5 Co1 N2 C24 70.2(6) . .
N1 Co1 N2 C24 -107.1(3) . .
O2 Co1 N2 C24 -19.6(3) . .
N3 Co1 N2 C24 76.0(3) . .
Eu1 Co1 N2 C24 57.7(3) . .
O10 Co1 N2 C23 4.4(2) 2_767 .
O5 Co1 N2 C23 -87.7(5) . .
N1 Co1 N2 C23 95.0(2) . .
O2 Co1 N2 C23 -177.5(2) . .
N3 Co1 N2 C23 -81.9(2) . .
Eu1 Co1 N2 C23 -100.1(2) . .
O10 Co1 N3 N4 -39.9(3) 2_767 .
O5 Co1 N3 N4 -128.3(3) . .
N1 Co1 N3 N4 7.2(16) . .
O2 Co1 N3 N4 145.0(3) . .
N2 Co1 N3 N4 52.7(3) . .
Eu1 Co1 N3 N4 -147.5(3) . .
O10 Co1 N3 Eu1 107.65(10) 2_767 .
O5 Co1 N3 Eu1 19.19(9) . .
N1 Co1 N3 Eu1 154.7(14) . .
O2 Co1 N3 Eu1 -67.42(10) . .
N2 Co1 N3 Eu1 -159.74(11) . .
O8 Eu1 N3 N4 57.7(4) . .
O4 Eu1 N3 N4 -59.2(3) 1_455 .
O5 Eu1 N3 N4 121.7(3) . .
O1 Eu1 N3 N4 -143.5(4) . .
O6 Eu1 N3 N4 23.9(3) . .
O3 Eu1 N3 N4 169.0(3) 2_766 .
O4 Eu1 N3 N4 -129.6(3) 2_766 .
C6 Eu1 N3 N4 -165.2(3) 2_766 .
C5 Eu1 N3 N4 88.9(4) . .
C9 Eu1 N3 N4 -163.4(4) . .
C17 Eu1 N3 N4 42.8(3) . .
O8 Eu1 N3 Co1 -81.70(17) . .
O4 Eu1 N3 Co1 161.48(10) 1_455 .
O5 Eu1 N3 Co1 -17.67(8) . .
O1 Eu1 N3 Co1 77.15(11) . .
O6 Eu1 N3 Co1 -115.43(12) . .
O3 Eu1 N3 Co1 29.60(14) 2_766 .
O4 Eu1 N3 Co1 91.08(14) 2_766 .
C6 Eu1 N3 Co1 55.46(16) 2_766 .
C5 Eu1 N3 Co1 -50.43(17) . .
C9 Eu1 N3 Co1 57.19(10) . .
C17 Eu1 N3 Co1 -96.56(11) . .
Co1 N3 N4 N5 -104(14) . .
Eu1 N3 N4 N5 124(14) . .
C11 C1 N6 C3 -0.7(5) . .
C11 C1 N6 Co2 -178.9(3) . 2_766
C7 C3 N6 C1 -1.7(5) . .
C7 C3 N6 Co2 176.3(2) . 2_766
C25 C22 N7 C15 -2.7(6) . .
C25 C22 N7 Co2 176.9(4) . 2_777
C12 C15 N7 C22 3.3(5) . .
C12 C15 N7 Co2 -176.3(3) . 2_777
C29 C18 N8 C26 3.4(9) . .
C21 C26 N8 C18 -2.1(8) . .
O2 C9 O1 Eu1 51.3(4) . .
C7 C9 O1 Eu1 -125.6(2) . .
O8 Eu1 O1 C9 75.3(3) . .
O4 Eu1 O1 C9 175.7(2) 1_455 .
O5 Eu1 O1 C9 -13.5(2) . .
O6 Eu1 O1 C9 -106.2(2) . .
N3 Eu1 O1 C9 -87.0(2) . .
O3 Eu1 O1 C9 52.5(2) 2_766 .
O4 Eu1 O1 C9 102.4(2) 2_766 .
C6 Eu1 O1 C9 76.9(2) 2_766 .
C5 Eu1 O1 C9 56.0(3) . .
C17 Eu1 O1 C9 -75.5(3) . .
O1 C9 O2 Co1 -8.8(4) . .
C7 C9 O2 Co1 168.0(2) . .
Eu1 C9 O2 Co1 19.8(2) . .
O10 Co1 O2 C9 -92.0(10) 2_767 .
O5 Co1 O2 C9 -61.2(2) . .
N1 Co1 O2 C9 -158.8(2) . .
N2 Co1 O2 C9 108.3(2) . .
N3 Co1 O2 C9 24.1(2) . .
Eu1 Co1 O2 C9 -18.9(2) . .
O4 C6 O3 Eu1 -2.3(3) . 2_766
C8 C6 O3 Eu1 177.7(2) . 2_766
O3 C6 O4 Eu1 148.8(7) . 1_655
C8 C6 O4 Eu1 -31.2(10) . 1_655
Eu1 C6 O4 Eu1 146.9(8) 2_766 1_655
O3 C6 O4 Eu1 1.9(3) . 2_766
C8 C6 O4 Eu1 -178.1(3) . 2_766
O10 Co1 O5 Co2 22.79(14) 2_767 .
N1 Co1 O5 Co2 -67.50(15) . .
O2 Co1 O5 Co2 -154.40(14) . .
N2 Co1 O5 Co2 115.2(5) . .
N3 Co1 O5 Co2 109.46(15) . .
Eu1 Co1 O5 Co2 129.90(17) . .
O10 Co1 O5 Eu1 -107.12(10) 2_767 .
N1 Co1 O5 Eu1 162.60(9) . .
O2 Co1 O5 Eu1 75.69(9) . .
N2 Co1 O5 Eu1 -14.7(5) . .
N3 Co1 O5 Eu1 -20.45(9) . .
O9 Co2 O5 Co1 177.92(14) . .
O7 Co2 O5 Co1 -87.11(15) . .
O12 Co2 O5 Co1 -3.06(15) 2_767 .
N7 Co2 O5 Co1 62(6) 2_777 .
N6 Co2 O5 Co1 89.23(14) 2_766 .
Eu1 Co2 O5 Co1 -125.38(18) . .
O9 Co2 O5 Eu1 -56.70(10) . .
O7 Co2 O5 Eu1 38.27(11) . .
O12 Co2 O5 Eu1 122.32(10) 2_767 .
N7 Co2 O5 Eu1 -172(40) 2_777 .
N6 Co2 O5 Eu1 -145.39(10) 2_766 .
O8 Eu1 O5 Co1 169.12(8) . .
O4 Eu1 O5 Co1 13.9(5) 1_455 .
O1 Eu1 O5 Co1 -51.41(8) . .
O6 Eu1 O5 Co1 89.51(9) . .
N3 Eu1 O5 Co1 18.70(9) . .
O3 Eu1 O5 Co1 -120.00(10) 2_766 .
O4 Eu1 O5 Co1 -119.75(8) 2_766 .
C6 Eu1 O5 Co1 -119.43(9) 2_766 .
C5 Eu1 O5 Co1 178.92(9) . .
C9 Eu1 O5 Co1 -55.97(8) . .
C17 Eu1 O5 Co1 99.16(9) . .
O8 Eu1 O5 Co2 28.61(9) . .
O4 Eu1 O5 Co2 -126.6(4) 1_455 .
O1 Eu1 O5 Co2 168.09(9) . .
O6 Eu1 O5 Co2 -50.99(10) . .
N3 Eu1 O5 Co2 -121.80(11) . .
O3 Eu1 O5 Co2 99.50(11) 2_766 .
O4 Eu1 O5 Co2 99.75(10) 2_766 .
C6 Eu1 O5 Co2 100.07(10) 2_766 .
C5 Eu1 O5 Co2 38.42(9) . .
C9 Eu1 O5 Co2 163.53(11) . .
C17 Eu1 O5 Co2 -41.34(9) . .
O7 C17 O6 Eu1 12.5(5) . .
C12 C17 O6 Eu1 -166.7(2) . .
O8 Eu1 O6 C17 -59.2(3) . .
O4 Eu1 O6 C17 -159.6(3) 1_455 .
O5 Eu1 O6 C17 30.2(3) . .
O1 Eu1 O6 C17 121.8(3) . .
N3 Eu1 O6 C17 102.8(3) . .
O3 Eu1 O6 C17 -21.8(3) 2_766 .
O4 Eu1 O6 C17 -104.3(3) 2_766 .
C6 Eu1 O6 C17 -64.1(3) 2_766 .
C5 Eu1 O6 C17 -44.1(3) . .
C9 Eu1 O6 C17 91.3(3) . .
O6 C17 O7 Co2 -46.3(6) . .
C12 C17 O7 Co2 133.0(3) . .
Eu1 C17 O7 Co2 -38.7(4) . .
O9 Co2 O7 C17 105.7(4) . .
O5 Co2 O7 C17 13.1(4) . .
O12 Co2 O7 C17 -78.8(4) 2_767 .
N7 Co2 O7 C17 -166.5(4) 2_777 .
N6 Co2 O7 C17 -137.7(7) 2_766 .
Eu1 Co2 O7 C17 36.6(3) . .
O9 C5 O8 Eu1 -51.4(4) . .
C21 C5 O8 Eu1 127.8(3) . .
O4 Eu1 O8 C5 -152.7(2) 1_455 .
O5 Eu1 O8 C5 31.6(2) . .
O1 Eu1 O8 C5 -56.9(3) . .
O6 Eu1 O8 C5 124.0(3) . .
N3 Eu1 O8 C5 91.5(3) . .
O3 Eu1 O8 C5 -34.4(2) 2_766 .
O4 Eu1 O8 C5 -83.7(2) 2_766 .
C6 Eu1 O8 C5 -58.5(2) 2_766 .
C9 Eu1 O8 C5 -32.2(3) . .
C17 Eu1 O8 C5 106.9(3) . .
O8 C5 O9 Co2 -4.4(5) . .
C21 C5 O9 Co2 176.3(2) . .
Eu1 C5 O9 Co2 -31.6(3) . .
O7 Co2 O9 C5 -35.7(3) . .
O5 Co2 O9 C5 59.1(3) . .
O12 Co2 O9 C5 -108.8(11) 2_767 .
N7 Co2 O9 C5 -121.7(3) 2_777 .
N6 Co2 O9 C5 151.0(3) 2_766 .
Eu1 Co2 O9 C5 28.0(2) . .
O12 C30 O10 Co1 -2.2(6) . 2_767
C14 C30 O10 Co1 177.1(2) . 2_767
O10 C30 O12 Co2 -43.5(5) . 2_767
C14 C30 O12 Co2 137.3(2) . 2_767
